data_2205240
loop_
_publ_author_name
'Malathy Sony, S. M.'
'Palani, K.'
'Charles, P.'
'Ponnuswamy, M. N.'
'Sureshbabu, N.'
'Srinivasan, P. C.'
'Nethaji, M.'

_publ_section_title 2-(1-Benzoyl-1-phenylethyl)-3-phenylsulfanyl-1-phenylsulfonyl-1<i>H</i>-indole
_journal_issue 3
_journal_name_full 'Acta Crystallographica Section E'
_journal_page_first o578
_journal_page_last o580
_journal_paper_doi 10.1107/S1600536805003569
_journal_volume 61
_journal_year 2005
_chemical_formula_iupac 'C35 H27 N O3 S2'
_chemical_formula_moiety 'C35 H27 N O3 S2'
_chemical_formula_sum 'C35 H27 N O3 S2'
_chemical_formula_weight 573.70
_chemical_name_systematic
;
2-(1-Benzoyl-1-phenylethyl)-3-phenylsulfanyl-1-phenylsulfonyl-1H-indole
;
_space_group_IT_number 2
_symmetry_cell_setting triclinic
_symmetry_space_group_name_Hall '-P 1'
_symmetry_space_group_name_H-M 'P -1'
_atom_sites_solution_hydrogens geom
_atom_sites_solution_primary direct
_atom_sites_solution_secondary difmap
_audit_creation_method SHELXL-97
_cell_angle_alpha 91.415(2)
_cell_angle_beta 101.451(2)
_cell_angle_gamma 112.4730(10)
_cell_formula_units_Z 2
_cell_length_a 10.0183(8)
_cell_length_b 12.1239(10)
_cell_length_c 13.4174(11)
_cell_measurement_reflns_used 9003
_cell_measurement_temperature 293(2)
_cell_measurement_theta_max 28.03
_cell_measurement_theta_min 1.56
_cell_volume 1466.8(2)
_computing_cell_refinement 'SAINT (Siemens, 1996)'
_computing_data_collection 'SMART (Siemens, 1996)'
_computing_data_reduction SAINT
_computing_molecular_graphics
;
PLATON (Spek, 2003), ORTEP-3 (Farrugia, 1997) and ZORTEP (Zsolnai, 1998)
;
_computing_publication_material 'SHELXL97 and PLATON'
_computing_structure_refinement 'SHELXL97 (Sheldrick, 1997)'
_computing_structure_solution 'SHELXS97 (Sheldrick, 1990)'
_diffrn_ambient_temperature 293(2)
_diffrn_measured_fraction_theta_full 0.909
_diffrn_measured_fraction_theta_max 0.828
_diffrn_measurement_device_type 'Siemens SMART CCD area-detector'
_diffrn_measurement_method \w
_diffrn_radiation_monochromator graphite
_diffrn_radiation_source 'fine-focus sealed tube'
_diffrn_radiation_type MoK\a
_diffrn_radiation_wavelength 0.71073
_diffrn_reflns_av_R_equivalents 0.0189
_diffrn_reflns_av_sigmaI/netI 0.0390
_diffrn_reflns_limit_h_max 12
_diffrn_reflns_limit_h_min -13
_diffrn_reflns_limit_k_max 15
_diffrn_reflns_limit_k_min -15
_diffrn_reflns_limit_l_max 16
_diffrn_reflns_limit_l_min -14
_diffrn_reflns_number 9003
_diffrn_reflns_theta_full 25.00
_diffrn_reflns_theta_max 28.03
_diffrn_reflns_theta_min 1.56
_diffrn_standards_decay_% 0
_diffrn_standards_number 0
_exptl_absorpt_coefficient_mu 0.218
_exptl_absorpt_correction_type none
_exptl_crystal_colour colourless
_exptl_crystal_density_diffrn 1.299
_exptl_crystal_density_method 'not measured'
_exptl_crystal_description Block
_exptl_crystal_F_000 600
_exptl_crystal_size_max 0.25
_exptl_crystal_size_mid 0.22
_exptl_crystal_size_min 0.20
_refine_diff_density_max 0.344
_refine_diff_density_min -0.195
_refine_ls_extinction_method none
_refine_ls_goodness_of_fit_ref 1.023
_refine_ls_hydrogen_treatment constr
_refine_ls_matrix_type full
_refine_ls_number_parameters 370
_refine_ls_number_reflns 5883
_refine_ls_number_restraints 0
_refine_ls_restrained_S_all 1.023
_refine_ls_R_factor_all 0.0851
_refine_ls_R_factor_gt 0.0615
_refine_ls_shift/su_max 0.001
_refine_ls_shift/su_mean 0.000
_refine_ls_structure_factor_coef Fsqd
_refine_ls_weighting_details 'calc w = 1/[\s^2^(Fo^2^)+(0.0947P)^2^+0.1442P] where P = (Fo^2^+2Fc^2^)/3'
_refine_ls_weighting_scheme calc
_refine_ls_wR_factor_gt 0.1518
_refine_ls_wR_factor_ref 0.1678
_reflns_number_gt 4293
_reflns_number_total 5883
_reflns_threshold_expression I>2\s(I)
_cod_data_source_file ci6526.cif
_cod_data_source_block I
_cod_depositor_comments
;
The following automatic conversions were performed:
'_symmetry_cell_setting' value 'Triclinic' changed to 'triclinic'
according to '/home/saulius/struct/CIF-dictionaries/cif_core.dic'
dictionary named 'cif_core.dic' version 2.4.1 from 2010-06-29.

Automatic conversion script
Id: cif_fix_enum 1527 2010-12-29 10:47:43Z saulius 

The following automatic conversions were performed:

'_symmetry_cell_setting' value 'Triclinic' changed to 'triclinic'
according to /home/saulius/struct/CIF-dictionaries/cif_core.dic
dictionary named 'cif_core.dic' version 2.4.1 from 2010-06-29.

Automatic conversion script
Id: cif_fix_values 1715 2011-07-08 13:25:40Z adriana 
;
_cod_database_code 2205240
_cod_database_fobs_code 2205240

loop_
_symmetry_equiv_pos_as_xyz
'x, y, z'
'-x, -y, -z'

loop_
_atom_site_label
_atom_site_fract_x
_atom_site_fract_y
_atom_site_fract_z
_atom_site_U_iso_or_equiv
_atom_site_adp_type
_atom_site_calc_flag
_atom_site_refinement_flags
_atom_site_occupancy
_atom_site_type_symbol
N1 0.0020(2) 0.84568(16) 0.21174(15) 0.0392(5) Uani d . 1 N
C2 -0.0312(3) 0.7331(2) 0.25227(18) 0.0400(6) Uani d . 1 C
C3 -0.1693(3) 0.6949(2) 0.26929(19) 0.0462(6) Uani d . 1 C
C4 -0.2312(3) 0.7821(2) 0.2390(2) 0.0502(7) Uani d . 1 C
C5 -0.3653(3) 0.7897(3) 0.2433(3) 0.0706(9) Uani d . 1 C
H5 -0.4365 0.7298 0.2687 0.085 Uiso calc R 1 H
C6 -0.3898(4) 0.8873(4) 0.2091(3) 0.0824(11) Uani d . 1 C
H6 -0.4790 0.8933 0.2112 0.099 Uiso calc R 1 H
C7 -0.2844(4) 0.9771(3) 0.1716(3) 0.0774(10) Uani d . 1 C
H7 -0.3047 1.0421 0.1489 0.093 Uiso calc R 1 H
C8 -0.1504(3) 0.9730(3) 0.1668(2) 0.0584(7) Uani d . 1 C
H8 -0.0801 1.0333 0.1412 0.070 Uiso calc R 1 H
C9 -0.1253(3) 0.8742(2) 0.20235(19) 0.0437(6) Uani d . 1 C
S10 0.11689(7) 0.88844(5) 0.13163(5) 0.0433(2) Uani d . 1 S
O11 0.1204(2) 1.00129(15) 0.10447(15) 0.0597(5) Uani d . 1 O
O12 0.25135(19) 0.87921(17) 0.18017(15) 0.0575(5) Uani d . 1 O
C13 0.0291(3) 0.7786(2) 0.02579(19) 0.0425(6) Uani d . 1 C
C14 -0.1135(3) 0.7578(2) -0.0257(2) 0.0515(7) Uani d . 1 C
H14 -0.1628 0.8026 -0.0054 0.062 Uiso calc R 1 H
C15 -0.1817(4) 0.6702(3) -0.1072(2) 0.0647(8) Uani d . 1 C
H15 -0.2783 0.6543 -0.1418 0.078 Uiso calc R 1 H
C16 -0.1072(5) 0.6060(3) -0.1375(3) 0.0811(11) Uani d . 1 C
H16 -0.1536 0.5468 -0.1928 0.097 Uiso calc R 1 H
C17 0.0347(5) 0.6283(4) -0.0871(3) 0.0978(14) Uani d . 1 C
H17 0.0849 0.5853 -0.1092 0.117 Uiso calc R 1 H
C18 0.1034(4) 0.7137(3) -0.0042(2) 0.0732(9) Uani d . 1 C
H18 0.1991 0.7275 0.0312 0.088 Uiso calc R 1 H
S19 -0.25665(9) 0.56353(7) 0.32309(6) 0.0628(2) Uani d . 1 S
C20 -0.3412(3) 0.4533(2) 0.2150(2) 0.0485(6) Uani d . 1 C
C21 -0.3470(3) 0.4774(3) 0.1147(2) 0.0607(8) Uani d . 1 C
H21 -0.3038 0.5561 0.0999 0.073 Uiso calc R 1 H
C22 -0.4167(4) 0.3851(3) 0.0366(3) 0.0748(9) Uani d . 1 C
H22 -0.4201 0.4019 -0.0309 0.090 Uiso calc R 1 H
C23 -0.4811(4) 0.2691(3) 0.0570(3) 0.0794(10) Uani d . 1 C
H23 -0.5295 0.2072 0.0038 0.095 Uiso calc R 1 H
C24 -0.4737(4) 0.2447(3) 0.1570(3) 0.0848(11) Uani d . 1 C
H24 -0.5158 0.1658 0.1716 0.102 Uiso calc R 1 H
C25 -0.4044(3) 0.3363(3) 0.2354(3) 0.0676(8) Uani d . 1 C
H25 -0.4002 0.3190 0.3028 0.081 Uiso calc R 1 H
C26 0.0778(3) 0.6766(2) 0.27811(19) 0.0434(6) Uani d . 1 C
H26A 0.1218 0.6753 0.2202 0.052 Uiso calc R 1 H
H26B 0.0261 0.5941 0.2903 0.052 Uiso calc R 1 H
C27 0.2026(3) 0.7435(2) 0.37362(18) 0.0407(6) Uani d . 1 C
H27 0.2561 0.8252 0.3582 0.049 Uiso calc R 1 H
C28 0.1429(3) 0.7536(2) 0.46676(18) 0.0397(6) Uani d . 1 C
C29 0.1091(3) 0.6621(2) 0.5282(2) 0.0501(7) Uani d . 1 C
H29 0.1208 0.5921 0.5112 0.060 Uiso calc R 1 H
C30 0.0582(3) 0.6727(3) 0.6144(2) 0.0620(8) Uani d . 1 C
H30 0.0357 0.6098 0.6549 0.074 Uiso calc R 1 H
C31 0.0406(3) 0.7746(3) 0.6409(2) 0.0646(8) Uani d . 1 C
H31 0.0081 0.7819 0.7001 0.077 Uiso calc R 1 H
C32 0.0708(4) 0.8667(3) 0.5801(3) 0.0681(9) Uani d . 1 C
H32 0.0569 0.9357 0.5972 0.082 Uiso calc R 1 H
C33 0.1220(3) 0.8562(2) 0.4934(2) 0.0545(7) Uani d . 1 C
H33 0.1428 0.9187 0.4524 0.065 Uiso calc R 1 H
C34 0.3118(3) 0.6830(2) 0.3923(2) 0.0472(6) Uani d . 1 C
O35 0.2888(3) 0.5923(2) 0.34043(18) 0.0842(8) Uani d . 1 O
C36 0.4461(3) 0.7344(2) 0.4776(2) 0.0445(6) Uani d . 1 C
C37 0.4868(3) 0.8429(2) 0.5358(2) 0.0505(7) Uani d . 1 C
H37 0.4303 0.8885 0.5213 0.061 Uiso calc R 1 H
C38 0.6111(3) 0.8835(3) 0.6156(2) 0.0617(8) Uani d . 1 C
H38 0.6372 0.9559 0.6550 0.074 Uiso calc R 1 H
C39 0.6954(3) 0.8182(3) 0.6365(3) 0.0752(10) Uani d . 1 C
H39 0.7788 0.8461 0.6902 0.090 Uiso calc R 1 H
C40 0.6579(4) 0.7107(3) 0.5787(3) 0.0837(11) Uani d . 1 C
H40 0.7156 0.6661 0.5933 0.100 Uiso calc R 1 H
C41 0.5339(3) 0.6697(3) 0.4987(2) 0.0650(8) Uani d . 1 C
H41 0.5095 0.5979 0.4589 0.078 Uiso calc R 1 H

loop_
_atom_site_aniso_label
_atom_site_aniso_U_11
_atom_site_aniso_U_22
_atom_site_aniso_U_33
_atom_site_aniso_U_12
_atom_site_aniso_U_13
_atom_site_aniso_U_23
N1 0.0435(10) 0.0412(10) 0.0334(12) 0.0187(8) 0.0062(9) 0.0020(8)
C2 0.0452(13) 0.0409(12) 0.0286(14) 0.0142(10) 0.0027(10) -0.0009(10)
C3 0.0471(14) 0.0531(15) 0.0321(15) 0.0150(11) 0.0048(11) 0.0018(11)
C4 0.0454(14) 0.0635(16) 0.0386(16) 0.0217(12) 0.0036(12) -0.0047(13)
C5 0.0528(17) 0.105(3) 0.058(2) 0.0357(17) 0.0116(15) -0.0022(18)
C6 0.065(2) 0.123(3) 0.075(3) 0.062(2) 0.0027(19) -0.011(2)
C7 0.089(2) 0.092(2) 0.065(2) 0.063(2) -0.004(2) -0.0102(19)
C8 0.0707(18) 0.0599(17) 0.0494(18) 0.0370(14) 0.0025(15) -0.0036(13)
C9 0.0504(14) 0.0503(14) 0.0312(14) 0.0242(11) 0.0032(11) -0.0058(11)
S10 0.0432(3) 0.0439(3) 0.0363(4) 0.0125(3) 0.0044(3) 0.0033(3)
O11 0.0672(12) 0.0439(10) 0.0572(13) 0.0119(9) 0.0107(10) 0.0099(9)
O12 0.0422(10) 0.0738(13) 0.0487(12) 0.0173(9) 0.0045(9) 0.0059(9)
C13 0.0508(14) 0.0469(13) 0.0293(14) 0.0188(11) 0.0084(11) 0.0044(10)
C14 0.0579(16) 0.0526(15) 0.0405(16) 0.0218(12) 0.0041(13) -0.0006(12)
C15 0.0711(19) 0.0664(19) 0.0403(17) 0.0188(15) -0.0052(15) -0.0037(14)
C16 0.119(3) 0.072(2) 0.046(2) 0.037(2) 0.007(2) -0.0165(16)
C17 0.121(3) 0.127(3) 0.065(2) 0.082(3) 0.003(2) -0.030(2)
C18 0.079(2) 0.100(2) 0.053(2) 0.0545(19) 0.0053(17) -0.0095(18)
S19 0.0671(5) 0.0633(5) 0.0400(5) 0.0056(4) 0.0132(4) 0.0078(3)
C20 0.0394(13) 0.0556(15) 0.0447(18) 0.0137(11) 0.0069(12) 0.0064(12)
C21 0.0669(18) 0.0575(17) 0.049(2) 0.0179(14) 0.0074(15) 0.0052(14)
C22 0.091(2) 0.080(2) 0.047(2) 0.0315(19) 0.0076(18) 0.0003(17)
C23 0.078(2) 0.074(2) 0.072(3) 0.0223(18) 0.0036(19) -0.0195(19)
C24 0.091(3) 0.059(2) 0.087(3) 0.0120(18) 0.018(2) 0.0038(19)
C25 0.0669(19) 0.0647(19) 0.058(2) 0.0111(15) 0.0138(16) 0.0096(16)
C26 0.0529(14) 0.0407(13) 0.0343(14) 0.0197(11) 0.0026(11) 0.0007(10)
C27 0.0444(13) 0.0382(12) 0.0349(15) 0.0148(10) 0.0019(11) 0.0009(10)
C28 0.0418(12) 0.0408(12) 0.0324(14) 0.0165(10) -0.0007(10) 0.0002(10)
C29 0.0559(15) 0.0421(14) 0.0478(18) 0.0155(11) 0.0104(13) 0.0009(12)
C30 0.0673(18) 0.0615(18) 0.053(2) 0.0191(14) 0.0164(16) 0.0131(14)
C31 0.0691(19) 0.076(2) 0.049(2) 0.0265(16) 0.0193(16) 0.0017(16)
C32 0.091(2) 0.068(2) 0.060(2) 0.0453(18) 0.0218(18) -0.0029(16)
C33 0.0721(18) 0.0496(15) 0.0478(18) 0.0296(13) 0.0153(15) 0.0045(12)
C34 0.0525(15) 0.0466(14) 0.0414(16) 0.0226(12) 0.0032(12) -0.0036(12)
O35 0.0834(15) 0.0878(15) 0.0797(16) 0.0576(13) -0.0280(13) -0.0393(13)
C36 0.0429(13) 0.0472(14) 0.0398(16) 0.0145(11) 0.0080(11) 0.0068(11)
C37 0.0514(15) 0.0429(14) 0.0487(17) 0.0122(11) 0.0052(13) 0.0070(12)
C38 0.0534(16) 0.0516(16) 0.059(2) 0.0034(13) 0.0029(15) -0.0018(14)
C39 0.0525(17) 0.083(2) 0.070(2) 0.0189(16) -0.0121(16) -0.0026(18)
C40 0.064(2) 0.097(3) 0.090(3) 0.0463(19) -0.0109(19) -0.006(2)
C41 0.0591(17) 0.0710(19) 0.065(2) 0.0334(15) -0.0008(16) -0.0063(16)

loop_
_atom_type_symbol
_atom_type_description
_atom_type_scat_dispersion_real
_atom_type_scat_dispersion_imag
_atom_type_scat_source
C C 0.0033 0.0016 'International Tables Vol C Tables 4.2.6.8 and 6.1.1.4'
H H 0.0000 0.0000 'International Tables Vol C Tables 4.2.6.8 and 6.1.1.4'
N N 0.0061 0.0033 'International Tables Vol C Tables 4.2.6.8 and 6.1.1.4'
O O 0.0106 0.0060 'International Tables Vol C Tables 4.2.6.8 and 6.1.1.4'
S S 0.1246 0.1234 'International Tables Vol C Tables 4.2.6.8 and 6.1.1.4'

loop_
_geom_angle_atom_site_label_1
_geom_angle_atom_site_label_2
_geom_angle_atom_site_label_3
_geom_angle
C9 N1 C2 107.66(19)
C9 N1 S10 122.49(17)
C2 N1 S10 121.45(15)
C3 C2 N1 108.6(2)
C3 C2 C26 127.7(2)
N1 C2 C26 123.4(2)
C2 C3 C4 108.8(2)
C2 C3 S19 125.5(2)
C4 C3 S19 125.7(2)
C5 C4 C9 119.6(3)
C5 C4 C3 132.8(3)
C9 C4 C3 107.6(2)
C6 C5 C4 118.4(3)
C6 C5 H5 120.8
C4 C5 H5 120.8
C7 C6 C5 121.3(3)
C7 C6 H6 119.4
C5 C6 H6 119.4
C6 C7 C8 121.9(3)
C6 C7 H7 119.1
C8 C7 H7 119.1
C7 C8 C9 116.8(3)
C7 C8 H8 121.6
C9 C8 H8 121.6
C8 C9 C4 122.1(2)
C8 C9 N1 130.6(3)
C4 C9 N1 107.3(2)
O11 S10 O12 119.04(12)
O11 S10 N1 106.28(11)
O12 S10 N1 107.13(11)
O11 S10 C13 110.66(12)
O12 S10 C13 108.74(12)
N1 S10 C13 103.83(11)
C18 C13 C14 120.8(3)
C18 C13 S10 119.3(2)
C14 C13 S10 119.90(19)
C13 C14 C15 119.3(3)
C13 C14 H14 120.4
C15 C14 H14 120.4
C16 C15 C14 119.9(3)
C16 C15 H15 120.1
C14 C15 H15 120.1
C15 C16 C17 120.6(3)
C15 C16 H16 119.7
C17 C16 H16 119.7
C18 C17 C16 120.3(3)
C18 C17 H17 119.8
C16 C17 H17 119.8
C17 C18 C13 119.1(3)
C17 C18 H18 120.4
C13 C18 H18 120.4
C3 S19 C20 102.93(12)
C21 C20 C25 119.1(3)
C21 C20 S19 124.8(2)
C25 C20 S19 116.1(2)
C20 C21 C22 120.0(3)
C20 C21 H21 120.0
C22 C21 H21 120.0
C23 C22 C21 120.7(3)
C23 C22 H22 119.6
C21 C22 H22 119.6
C22 C23 C24 119.3(3)
C22 C23 H23 120.3
C24 C23 H23 120.3
C23 C24 C25 120.3(3)
C23 C24 H24 119.8
C25 C24 H24 119.8
C20 C25 C24 120.5(3)
C20 C25 H25 119.7
C24 C25 H25 119.7
C2 C26 C27 112.83(19)
C2 C26 H26A 109.0
C27 C26 H26A 109.0
C2 C26 H26B 109.0
C27 C26 H26B 109.0
H26A C26 H26B 107.8
C34 C27 C28 112.3(2)
C34 C27 C26 109.43(19)
C28 C27 C26 112.4(2)
C34 C27 H27 107.5
C28 C27 H27 107.5
C26 C27 H27 107.5
C29 C28 C33 118.1(3)
C29 C28 C27 121.1(2)
C33 C28 C27 120.8(2)
C28 C29 C30 121.0(2)
C28 C29 H29 119.5
C30 C29 H29 119.5
C31 C30 C29 120.5(3)
C31 C30 H30 119.8
C29 C30 H30 119.8
C30 C31 C32 119.9(3)
C30 C31 H31 120.1
C32 C31 H31 120.1
C31 C32 C33 119.7(3)
C31 C32 H32 120.1
C33 C32 H32 120.1
C28 C33 C32 120.8(3)
C28 C33 H33 119.6
C32 C33 H33 119.6
O35 C34 C36 119.8(2)
O35 C34 C27 120.6(2)
C36 C34 C27 119.6(2)
C41 C36 C37 118.9(2)
C41 C36 C34 117.7(2)
C37 C36 C34 123.5(2)
C38 C37 C36 120.2(3)
C38 C37 H37 119.9
C36 C37 H37 119.9
C39 C38 C37 120.3(3)
C39 C38 H38 119.9
C37 C38 H38 119.9
C38 C39 C40 120.4(3)
C38 C39 H39 119.8
C40 C39 H39 119.8
C41 C40 C39 119.6(3)
C41 C40 H40 120.2
C39 C40 H40 120.2
C40 C41 C36 120.6(3)
C40 C41 H41 119.7
C36 C41 H41 119.7

loop_
_geom_bond_atom_site_label_1
_geom_bond_atom_site_label_2
_geom_bond_distance
N1 C9 1.427(3)
N1 C2 1.425(3)
N1 S10 1.677(2)
C2 C3 1.350(3)
C2 C26 1.488(3)
C3 C4 1.445(4)
C3 S19 1.751(3)
C4 C5 1.394(4)
C4 C9 1.394(4)
C5 C6 1.369(5)
C5 H5 0.93
C6 C7 1.383(5)
C6 H6 0.93
C7 C8 1.375(4)
C7 H7 0.93
C8 C9 1.392(4)
C8 H8 0.93
S10 O11 1.4137(18)
S10 O12 1.4219(19)
S10 C13 1.755(2)
C13 C18 1.374(4)
C13 C14 1.380(4)
C14 C15 1.372(4)
C14 H14 0.93
C15 C16 1.369(5)
C15 H15 0.93
C16 C17 1.366(5)
C16 H16 0.93
C17 C18 1.370(5)
C17 H17 0.93
C18 H18 0.93
S19 C20 1.777(3)
C20 C21 1.379(4)
C20 C25 1.375(4)
C21 C22 1.376(4)
C21 H21 0.93
C22 C23 1.366(5)
C22 H22 0.93
C23 C24 1.375(5)
C23 H23 0.93
C24 C25 1.372(5)
C24 H24 0.93
C25 H25 0.93
C26 C27 1.549(3)
C26 H26A 0.97
C26 H26B 0.97
C27 C34 1.520(3)
C27 C28 1.510(3)
C27 H27 0.98
C28 C29 1.376(3)
C28 C33 1.388(3)
C29 C30 1.376(4)
C29 H29 0.93
C30 C31 1.362(4)
C30 H30 0.93
C31 C32 1.374(4)
C31 H31 0.93
C32 C33 1.383(4)
C32 H32 0.93
C33 H33 0.93
C34 O35 1.204(3)
C34 C36 1.490(3)
C36 C41 1.382(4)
C36 C37 1.386(4)
C37 C38 1.384(4)
C37 H37 0.93
C38 C39 1.359(4)
C38 H38 0.93
C39 C40 1.379(5)
C39 H39 0.93
C40 C41 1.383(4)
C40 H40 0.93
C41 H41 0.93

loop_
_geom_hbond_atom_site_label_D
_geom_hbond_atom_site_label_H
_geom_hbond_atom_site_label_A
_geom_hbond_site_symmetry_A
_geom_hbond_distance_DH
_geom_hbond_distance_HA
_geom_hbond_distance_DA
_geom_hbond_angle_DHA
_geom_hbond_publ_flag
C8 H8 O11 1_555 0.93 2.33 2.896(4) 119 y
C27 H27 O12 1_555 0.98 2.49 3.128(3) 123 y
C6 H6 O12 1_455 0.93 2.59 3.502(5) 167 y
C14 H14 O11 2_575 0.93 2.68 3.152(4) 112 y
C16 H16 O35 2_565 0.93 2.37 3.297(4) 174 y
C38 H38 O12 2_676 0.93 2.69 3.573(3) 159 y
C23 H23 Cg1 2_465 0.93 3.05 3.864(4) 147 y
C32 H32 Cg1 2_576 0.93 3.19 3.771(4) 122 y
C15 H15 Cg2 2_465 0.93 3.07 3.893(5) 149 y
C17 H17 Cg2 2_565 0.93 3.17 3.904(6) 137 y
C25 H25 Cg3 2_566 0.93 2.78 3.567(4) 144 y

loop_
_geom_torsion_atom_site_label_1
_geom_torsion_atom_site_label_2
_geom_torsion_atom_site_label_3
_geom_torsion_atom_site_label_4
_geom_torsion
C9 N1 C2 C3 -1.3(3)
S10 N1 C2 C3 -150.08(18)
C9 N1 C2 C26 -176.6(2)
S10 N1 C2 C26 34.6(3)
N1 C2 C3 C4 0.5(3)
C26 C2 C3 C4 175.6(2)
N1 C2 C3 S19 -177.57(17)
C26 C2 C3 S19 -2.5(4)
C2 C3 C4 C5 -177.4(3)
S19 C3 C4 C5 0.7(4)
C2 C3 C4 C9 0.4(3)
S19 C3 C4 C9 178.50(19)
C9 C4 C5 C6 1.2(4)
C3 C4 C5 C6 178.9(3)
C4 C5 C6 C7 -0.3(5)
C5 C6 C7 C8 -0.1(6)
C6 C7 C8 C9 -0.4(5)
C7 C8 C9 C4 1.3(4)
C7 C8 C9 N1 -177.2(3)
C5 C4 C9 C8 -1.8(4)
C3 C4 C9 C8 -180.0(2)
C5 C4 C9 N1 177.0(2)
C3 C4 C9 N1 -1.2(3)
C2 N1 C9 C8 -179.8(2)
S10 N1 C9 C8 -31.4(3)
C2 N1 C9 C4 1.5(3)
S10 N1 C9 C4 149.91(18)
C9 N1 S10 O11 33.9(2)
C2 N1 S10 O11 178.13(17)
C9 N1 S10 O12 162.19(18)
C2 N1 S10 O12 -53.61(19)
C9 N1 S10 C13 -82.84(19)
C2 N1 S10 C13 61.36(19)
O11 S10 C13 C18 123.9(3)
O12 S10 C13 C18 -8.6(3)
N1 S10 C13 C18 -122.4(3)
O11 S10 C13 C14 -56.6(2)
O12 S10 C13 C14 170.9(2)
N1 S10 C13 C14 57.1(2)
C18 C13 C14 C15 0.7(4)
S10 C13 C14 C15 -178.8(2)
C13 C14 C15 C16 -1.1(5)
C14 C15 C16 C17 0.1(6)
C15 C16 C17 C18 1.3(6)
C16 C17 C18 C13 -1.7(6)
C14 C13 C18 C17 0.7(5)
S10 C13 C18 C17 -179.8(3)
C2 C3 S19 C20 -87.7(2)
C4 C3 S19 C20 94.5(2)
C3 S19 C20 C21 -7.5(3)
C3 S19 C20 C25 172.4(2)
C25 C20 C21 C22 0.7(4)
S19 C20 C21 C22 -179.4(2)
C20 C21 C22 C23 0.2(5)
C21 C22 C23 C24 -1.1(5)
C22 C23 C24 C25 1.1(6)
C21 C20 C25 C24 -0.7(5)
S19 C20 C25 C24 179.4(3)
C23 C24 C25 C20 -0.2(5)
C3 C2 C26 C27 -103.7(3)
N1 C2 C26 C27 70.7(3)
C2 C26 C27 C34 -177.9(2)
C2 C26 C27 C28 56.6(3)
C34 C27 C28 C29 -39.1(3)
C26 C27 C28 C29 84.9(3)
C34 C27 C28 C33 140.2(2)
C26 C27 C28 C33 -95.8(3)
C33 C28 C29 C30 -1.0(4)
C27 C28 C29 C30 178.4(2)
C28 C29 C30 C31 -0.2(4)
C29 C30 C31 C32 1.3(5)
C30 C31 C32 C33 -1.4(5)
C29 C28 C33 C32 0.9(4)
C27 C28 C33 C32 -178.4(3)
C31 C32 C33 C28 0.2(5)
C28 C27 C34 O35 120.9(3)
C26 C27 C34 O35 -4.7(4)
C28 C27 C34 C36 -57.1(3)
C26 C27 C34 C36 177.3(2)
O35 C34 C36 C41 -4.8(4)
C27 C34 C36 C41 173.2(3)
O35 C34 C36 C37 175.0(3)
C27 C34 C36 C37 -7.0(4)
C41 C36 C37 C38 -1.8(4)
C34 C36 C37 C38 178.4(3)
C36 C37 C38 C39 0.8(4)
C37 C38 C39 C40 0.0(5)
C38 C39 C40 C41 0.2(6)
C39 C40 C41 C36 -1.1(6)
C37 C36 C41 C40 1.9(5)
C34 C36 C41 C40 -178.3(3)
